data_7209240
loop_
_publ_author_name
'Liu, Ying-Ying'
'Liu, Hai-Yan'
'Ma, Jian-Fang'
'Yang, Yan'
'Yang, Jin'

_publ_section_title
;
 Syntheses, structures and photoluminescent properties of Zn(ii) and
 Cd(ii) coordination polymers with flexible tripodal triazole-containing
 ligands
;
_journal_issue 10
_journal_name_full CrystEngComm
_journal_page_first 1897
_journal_paper_doi 10.1039/c2ce26958a
_journal_volume 15
_journal_year 2013
_chemical_formula_sum 'C52 H52 N18 O9 Zn2'
_chemical_formula_weight 1203.86
_chemical_name_systematic
;
?
;
_space_group_IT_number 2
_symmetry_cell_setting triclinic
_symmetry_space_group_name_Hall '-P 1'
_symmetry_space_group_name_H-M 'P -1'
_atom_sites_solution_hydrogens geom
_atom_sites_solution_primary direct
_atom_sites_solution_secondary difmap
_audit_creation_method SHELXL-97
_cell_angle_alpha 115.528(6)
_cell_angle_beta 106.801(5)
_cell_angle_gamma 91.358(4)
_cell_formula_units_Z 1
_cell_length_a 10.7033(16)
_cell_length_b 11.880(4)
_cell_length_c 12.457(6)
_cell_measurement_temperature 293(2)
_cell_volume 1348.0(8)
_computing_cell_refinement CrysAlis
_computing_data_collection 'CrysAlis (Oxford Diffraction, 2006)'
_computing_data_reduction CrysAlis
_computing_structure_refinement 'SHELXL-97 (Sheldrick, 1997)'
_computing_structure_solution 'SHELXS-97 (Sheldrick, 1997)'
_diffrn_ambient_temperature 293(2)
_diffrn_detector_area_resol_mean 10.0
_diffrn_measured_fraction_theta_full 0.996
_diffrn_measured_fraction_theta_max 0.996
_diffrn_measurement_device_type 'Oxford Diffraction Gemini R Ultra'
_diffrn_measurement_method '\w scan'
_diffrn_radiation_monochromator graphite
_diffrn_radiation_source 'fine-focus sealed tube'
_diffrn_radiation_type MoK\a
_diffrn_radiation_wavelength 0.71073
_diffrn_reflns_av_R_equivalents 0.0763
_diffrn_reflns_av_sigmaI/netI 0.2744
_diffrn_reflns_limit_h_max 12
_diffrn_reflns_limit_h_min -10
_diffrn_reflns_limit_k_max 14
_diffrn_reflns_limit_k_min -14
_diffrn_reflns_limit_l_max 13
_diffrn_reflns_limit_l_min -14
_diffrn_reflns_number 9431
_diffrn_reflns_theta_full 25.37
_diffrn_reflns_theta_max 25.37
_diffrn_reflns_theta_min 2.28
_exptl_absorpt_coefficient_mu 0.964
_exptl_absorpt_correction_T_max 0.8610
_exptl_absorpt_correction_T_min 0.8087
_exptl_absorpt_correction_type multi-scan
_exptl_absorpt_process_details
;
CrysAlis (Oxford Diffraction, 2006)
;
_exptl_crystal_colour colorless
_exptl_crystal_density_diffrn 1.483
_exptl_crystal_density_method 'not measured'
_exptl_crystal_description block
_exptl_crystal_F_000 622
_exptl_crystal_size_max 0.23
_exptl_crystal_size_mid 0.20
_exptl_crystal_size_min 0.16
_refine_diff_density_max 0.456
_refine_diff_density_min -0.341
_refine_diff_density_rms 0.069
_refine_ls_extinction_method none
_refine_ls_goodness_of_fit_ref 0.826
_refine_ls_hydrogen_treatment mixed
_refine_ls_matrix_type full
_refine_ls_number_parameters 373
_refine_ls_number_reflns 4913
_refine_ls_number_restraints 1
_refine_ls_restrained_S_all 0.826
_refine_ls_R_factor_all 0.1829
_refine_ls_R_factor_gt 0.0580
_refine_ls_shift/su_max 0.000
_refine_ls_shift/su_mean 0.000
_refine_ls_structure_factor_coef Fsqd
_refine_ls_weighting_details 'calc w=1/[\s^2^(Fo^2^)+(0.0276P)^2^+0.0000P] where P=(Fo^2^+2Fc^2^)/3'
_refine_ls_weighting_scheme calc
_refine_ls_wR_factor_gt 0.0921
_refine_ls_wR_factor_ref 0.1075
_reflns_number_gt 1718
_reflns_number_total 4913
_reflns_threshold_expression >2sigma(I)
_cod_data_source_file c2ce26958a.txt
_cod_data_source_block 1
_cod_depositor_comments
;
The following automatic conversions were performed:

'_symmetry_cell_setting' value 'Triclinic' changed to 'triclinic'
according to /home/saulius/struct/CIF-dictionaries/cif_core.dic
dictionary named 'cif_core.dic' version 2.4.2 from 2011-04-26.

Automatic conversion script
Id: cif_fix_values 1891 2012-01-12 08:04:46Z andrius 
;
_cod_original_sg_symbol_H-M P-1
_cod_database_code 7209240

loop_
_symmetry_equiv_pos_as_xyz
'x, y, z'
'-x, -y, -z'

loop_
_atom_site_label
_atom_site_type_symbol
_atom_site_fract_x
_atom_site_fract_y
_atom_site_fract_z
_atom_site_U_iso_or_equiv
_atom_site_adp_type
_atom_site_occupancy
_atom_site_symmetry_multiplicity
_atom_site_calc_flag
_atom_site_refinement_flags
Zn1 Zn 0.31893(9) 0.45765(7) 0.60391(7) 0.0472(3) Uani 1 1 d .
C1 C 0.5602(8) 0.3762(7) 0.6393(7) 0.0553(19) Uani 1 1 d .
C2 C 0.7070(7) 0.3905(5) 0.7028(5) 0.0432(16) Uani 1 1 d .
C3 C 0.7461(7) 0.3636(5) 0.8051(6) 0.0538(18) Uani 1 1 d .
H3 H 0.6820 0.3387 0.8311 0.065 Uiso 1 1 calc R
C4 C 0.8768(8) 0.3730(5) 0.8674(6) 0.0564(19) Uani 1 1 d .
H4 H 0.9012 0.3573 0.9369 0.068 Uiso 1 1 calc R
C5 C 0.9701(7) 0.4051(5) 0.8282(6) 0.0539(19) Uani 1 1 d .
H5 H 1.0592 0.4093 0.8691 0.065 Uiso 1 1 calc R
C6 C 0.9336(7) 0.4317(5) 0.7276(6) 0.0486(18) Uani 1 1 d .
H6 H 0.9989 0.4547 0.7017 0.058 Uiso 1 1 calc R
C7 C 0.8024(7) 0.4250(5) 0.6641(5) 0.0383(16) Uani 1 1 d .
C8 C 0.7732(8) 0.4626(5) 0.5595(6) 0.0454(17) Uani 1 1 d .
C9 C 0.2182(8) 0.1695(6) 0.4830(6) 0.0541(19) Uani 1 1 d .
H9 H 0.3016 0.1465 0.4986 0.065 Uiso 1 1 calc R
C10 C 0.0597(7) 0.2739(6) 0.4800(6) 0.0518(18) Uani 1 1 d .
H10 H 0.0126 0.3407 0.4955 0.062 Uiso 1 1 calc R
C11 C 0.0861(7) -0.0482(6) 0.3437(6) 0.070(2) Uani 1 1 d .
H11A H 0.0247 -0.0852 0.3685 0.083 Uiso 1 1 calc R
H11B H 0.1697 -0.0768 0.3650 0.083 Uiso 1 1 calc R
C12 C 0.0327(8) -0.0953(5) 0.2029(6) 0.0518(18) Uani 1 1 d .
C13 C 0.1233(7) -0.0899(5) 0.1428(6) 0.0480(17) Uani 1 1 d .
C14 C 0.0746(7) -0.1367(5) 0.0110(7) 0.0491(18) Uani 1 1 d .
C15 C -0.0592(7) -0.1916(5) -0.0600(6) 0.0488(17) Uani 1 1 d .
C16 C -0.1434(7) -0.2000(6) 0.0040(8) 0.0582(19) Uani 1 1 d .
C17 C -0.1006(8) -0.1480(6) 0.1354(8) 0.0548(18) Uani 1 1 d .
C18 C -0.1954(7) -0.1486(6) 0.2048(7) 0.094(3) Uani 1 1 d .
H18A H -0.1484 -0.1092 0.2939 0.141 Uiso 1 1 calc R
H18B H -0.2337 -0.2343 0.1775 0.141 Uiso 1 1 calc R
H18C H -0.2645 -0.1026 0.1871 0.141 Uiso 1 1 calc R
C19 C 0.2681(6) -0.0414(5) 0.2134(5) 0.0579(19) Uani 1 1 d .
H19A H 0.3133 -0.0464 0.1556 0.087 Uiso 1 1 calc R
H19B H 0.3031 -0.0918 0.2542 0.087 Uiso 1 1 calc R
H19C H 0.2806 0.0451 0.2756 0.087 Uiso 1 1 calc R
C20 C -0.1073(6) -0.2396(5) -0.1984(6) 0.068(2) Uani 1 1 d .
H20A H -0.2002 -0.2733 -0.2312 0.102 Uiso 1 1 calc R
H20B H -0.0599 -0.3050 -0.2358 0.102 Uiso 1 1 calc R
H20C H -0.0931 -0.1715 -0.2180 0.102 Uiso 1 1 calc R
C21 C 0.1677(6) -0.1303(5) -0.0592(5) 0.0535(18) Uani 1 1 d .
H21A H 0.1212 -0.1091 -0.1256 0.064 Uiso 1 1 calc R
H21B H 0.2423 -0.0626 -0.0012 0.064 Uiso 1 1 calc R
C22 C 0.2163(6) -0.3158(6) -0.2309(5) 0.0472(17) Uani 1 1 d .
H22 H 0.1753 -0.2981 -0.2972 0.057 Uiso 1 1 calc R
C23 C 0.3207(7) -0.3955(6) -0.1243(6) 0.069(2) Uani 1 1 d .
H23 H 0.3700 -0.4499 -0.1014 0.082 Uiso 1 1 calc R
C24 C -0.2823(10) -0.2771(8) -0.0759(8) 0.113(3) Uani 1 1 d .
H24A H -0.3161 -0.3021 -0.0237 0.135 Uiso 1 1 calc R
H24B H -0.2736 -0.3540 -0.1437 0.135 Uiso 1 1 calc R
C25 C -0.4536(9) -0.2607(9) -0.2670(11) 0.087(3) Uani 1 1 d .
H25 H -0.4374 -0.3279 -0.3329 0.105 Uiso 1 1 calc R
C26 C -0.5287(12) -0.0974(15) -0.1506(19) 0.188(9) Uani 1 1 d .
H26 H -0.5795 -0.0339 -0.1300 0.226 Uiso 1 1 calc R
N1 N 0.1067(7) 0.0903(5) 0.4157(5) 0.0506(15) Uani 1 1 d .
N2 N 0.0036(6) 0.1542(6) 0.4110(5) 0.0619(16) Uani 1 1 d .
N3 N 0.1951(6) 0.2893(4) 0.5266(4) 0.0491(14) Uani 1 1 d .
N4 N 0.2179(5) -0.2477(4) -0.1150(5) 0.0486(14) Uani 1 1 d .
N5 N 0.2880(7) -0.2988(6) -0.0435(5) 0.082(2) Uani 1 1 d .
N6 N 0.2786(5) -0.4113(4) -0.2429(5) 0.0452(13) Uani 1 1 d .
N7 N -0.3878(9) -0.2162(10) -0.1353(11) 0.127(3) Uani 1 1 d .
N8 N -0.4313(12) -0.1124(10) -0.0586(11) 0.162(4) Uani 1 1 d .
N9 N -0.5466(15) -0.1832(15) -0.2766(11) 0.219(8) Uani 1 1 d .
O1 O 0.5014(4) 0.2821(4) 0.5372(4) 0.0704(14) Uani 1 1 d .
O2 O 0.5027(4) 0.4632(4) 0.6997(4) 0.0621(13) Uani 1 1 d .
O3 O 0.6619(5) 0.4938(4) 0.5267(4) 0.0536(12) Uani 1 1 d .
O4 O 0.8593(5) 0.4662(4) 0.5133(4) 0.0616(13) Uani 1 1 d .
O1W O 0.6210(9) 0.0589(8) 0.4577(8) 0.072(3) Uani 0.50 1 d PD
H1A H 0.570(6) 0.034(7) 0.486(7) 0.108 Uiso 1 1 d D

loop_
_atom_site_aniso_label
_atom_site_aniso_U_11
_atom_site_aniso_U_22
_atom_site_aniso_U_33
_atom_site_aniso_U_23
_atom_site_aniso_U_13
_atom_site_aniso_U_12
Zn1 0.0558(6) 0.0510(5) 0.0431(5) 0.0230(4) 0.0244(4) 0.0233(4)
C1 0.080(7) 0.060(5) 0.050(5) 0.034(4) 0.040(5) 0.031(5)
C2 0.044(5) 0.048(4) 0.040(4) 0.022(3) 0.014(4) 0.022(3)
C3 0.065(6) 0.056(4) 0.052(4) 0.034(4) 0.019(4) 0.020(4)
C4 0.067(6) 0.047(4) 0.050(5) 0.029(4) 0.001(4) 0.020(4)
C5 0.050(5) 0.049(4) 0.060(5) 0.030(4) 0.005(4) 0.016(4)
C6 0.049(5) 0.035(4) 0.062(5) 0.019(3) 0.022(4) 0.014(3)
C7 0.038(4) 0.034(4) 0.045(4) 0.016(3) 0.019(4) 0.010(3)
C8 0.054(5) 0.044(4) 0.040(4) 0.017(3) 0.020(4) 0.029(4)
C9 0.077(6) 0.042(4) 0.055(5) 0.021(4) 0.039(4) 0.035(4)
C10 0.058(6) 0.049(5) 0.053(4) 0.018(4) 0.031(4) 0.029(4)
C11 0.112(6) 0.051(5) 0.068(5) 0.030(4) 0.056(5) 0.031(4)
C12 0.088(6) 0.024(4) 0.052(5) 0.014(3) 0.042(5) 0.023(4)
C13 0.061(5) 0.025(4) 0.054(5) 0.009(3) 0.027(4) 0.013(3)
C14 0.062(5) 0.022(3) 0.067(5) 0.011(3) 0.042(4) 0.018(3)
C15 0.069(6) 0.032(4) 0.058(5) 0.021(3) 0.036(4) 0.025(4)
C16 0.051(5) 0.038(4) 0.077(6) 0.020(4) 0.019(5) 0.002(4)
C17 0.059(5) 0.040(4) 0.088(6) 0.033(4) 0.048(5) 0.021(4)
C18 0.106(7) 0.076(5) 0.124(6) 0.036(5) 0.086(6) 0.024(5)
C19 0.064(5) 0.050(4) 0.059(4) 0.016(3) 0.031(4) 0.017(4)
C20 0.083(6) 0.050(4) 0.064(5) 0.021(4) 0.023(4) 0.024(4)
C21 0.071(5) 0.036(4) 0.056(4) 0.014(3) 0.036(4) 0.019(4)
C22 0.062(5) 0.043(4) 0.028(4) 0.011(3) 0.010(3) 0.019(4)
C23 0.112(7) 0.068(5) 0.041(5) 0.027(4) 0.041(5) 0.063(5)
C24 0.123(9) 0.096(7) 0.136(8) 0.070(6) 0.039(7) 0.033(7)
C25 0.048(7) 0.116(8) 0.096(8) 0.059(7) 0.003(6) 0.026(5)
C26 0.034(7) 0.29(2) 0.34(2) 0.26(2) 0.013(11) 0.029(10)
N1 0.068(5) 0.041(4) 0.046(4) 0.016(3) 0.030(3) 0.013(4)
N2 0.069(5) 0.052(4) 0.062(4) 0.019(3) 0.029(4) 0.024(4)
N3 0.062(4) 0.044(4) 0.048(3) 0.018(3) 0.030(3) 0.022(3)
N4 0.075(4) 0.040(3) 0.037(3) 0.014(3) 0.031(3) 0.025(3)
N5 0.126(6) 0.081(5) 0.065(5) 0.043(4) 0.053(4) 0.052(4)
N6 0.060(4) 0.038(3) 0.045(4) 0.017(3) 0.030(3) 0.029(3)
N7 0.114(8) 0.121(8) 0.154(10) 0.085(7) 0.020(8) 0.001(7)
N8 0.141(10) 0.104(7) 0.251(13) 0.062(8) 0.109(11) 0.033(7)
N9 0.187(15) 0.283(17) 0.154(10) 0.112(12) 0.003(11) -0.085(12)
O1 0.065(4) 0.061(3) 0.072(3) 0.023(3) 0.018(3) 0.018(3)
O2 0.059(3) 0.084(3) 0.051(3) 0.035(3) 0.021(3) 0.032(3)
O3 0.053(3) 0.072(3) 0.054(3) 0.043(2) 0.022(3) 0.023(3)
O4 0.072(4) 0.075(3) 0.062(3) 0.038(3) 0.043(3) 0.034(3)
O1W 0.064(8) 0.063(6) 0.057(6) 0.012(5) -0.004(5) 0.056(5)

loop_
_atom_type_symbol
_atom_type_description
_atom_type_scat_dispersion_real
_atom_type_scat_dispersion_imag
_atom_type_scat_source
C C 0.0033 0.0016 'International Tables Vol C Tables 4.2.6.8 and 6.1.1.4'
H H 0.0000 0.0000 'International Tables Vol C Tables 4.2.6.8 and 6.1.1.4'
N N 0.0061 0.0033 'International Tables Vol C Tables 4.2.6.8 and 6.1.1.4'
O O 0.0106 0.0060 'International Tables Vol C Tables 4.2.6.8 and 6.1.1.4'
Zn Zn 0.2839 1.4301 'International Tables Vol C Tables 4.2.6.8 and 6.1.1.4'

loop_
_geom_angle_atom_site_label_1
_geom_angle_atom_site_label_2
_geom_angle_atom_site_label_3
_geom_angle
_geom_angle_site_symmetry_1
_geom_angle_site_symmetry_3
O2 Zn1 O3 103.53(18) . 2_666
O2 Zn1 N3 115.6(2) . .
O3 Zn1 N3 112.45(17) 2_666 .
O2 Zn1 N6 94.7(2) . 1_566
O3 Zn1 N6 119.07(19) 2_666 1_566
N3 Zn1 N6 110.25(18) . 1_566
O2 Zn1 O4 154.25(15) . 2_666
O3 Zn1 O4 57.06(16) 2_666 2_666
N3 Zn1 O4 88.98(19) . 2_666
N6 Zn1 O4 82.89(18) 1_566 2_666
O2 Zn1 C8 130.6(2) . 2_666
O3 Zn1 C8 28.96(18) 2_666 2_666
N3 Zn1 C8 101.7(2) . 2_666
N6 Zn1 C8 101.7(2) 1_566 2_666
O4 Zn1 C8 28.10(15) 2_666 2_666
O1 C1 O2 123.9(8) . .
O1 C1 C2 120.3(7) . .
O2 C1 C2 115.8(6) . .
C7 C2 C3 118.9(6) . .
C7 C2 C1 123.9(6) . .
C3 C2 C1 117.2(6) . .
C4 C3 C2 121.1(6) . .
C4 C3 H3 119.4 . .
C2 C3 H3 119.4 . .
C5 C4 C3 120.0(6) . .
C5 C4 H4 120.0 . .
C3 C4 H4 120.0 . .
C4 C5 C6 119.7(7) . .
C4 C5 H5 120.1 . .
C6 C5 H5 120.1 . .
C5 C6 C7 121.6(6) . .
C5 C6 H6 119.2 . .
C7 C6 H6 119.2 . .
C2 C7 C6 118.7(6) . .
C2 C7 C8 123.8(6) . .
C6 C7 C8 117.4(6) . .
O4 C8 O3 123.0(6) . .
O4 C8 C7 119.2(7) . .
O3 C8 C7 117.8(6) . .
O4 C8 Zn1 72.7(4) . 2_666
O3 C8 Zn1 50.3(3) . 2_666
C7 C8 Zn1 167.8(5) . 2_666
N1 C9 N3 110.1(6) . .
N1 C9 H9 125.0 . .
N3 C9 H9 125.0 . .
N2 C10 N3 112.6(6) . .
N2 C10 H10 123.7 . .
N3 C10 H10 123.7 . .
N1 C11 C12 113.3(5) . .
N1 C11 H11A 108.9 . .
C12 C11 H11A 108.9 . .
N1 C11 H11B 108.9 . .
C12 C11 H11B 108.9 . .
H11A C11 H11B 107.7 . .
C17 C12 C13 121.8(6) . .
C17 C12 C11 120.7(6) . .
C13 C12 C11 117.4(7) . .
C12 C13 C14 117.7(6) . .
C12 C13 C19 122.1(6) . .
C14 C13 C19 120.1(6) . .
C13 C14 C15 121.9(6) . .
C13 C14 C21 120.1(6) . .
C15 C14 C21 118.0(6) . .
C16 C15 C14 117.9(6) . .
C16 C15 C20 121.5(7) . .
C14 C15 C20 120.6(6) . .
C15 C16 C17 121.8(6) . .
C15 C16 C24 117.1(7) . .
C17 C16 C24 121.0(7) . .
C12 C17 C16 118.7(6) . .
C12 C17 C18 119.9(7) . .
C16 C17 C18 121.4(7) . .
C17 C18 H18A 109.5 . .
C17 C18 H18B 109.5 . .
H18A C18 H18B 109.5 . .
C17 C18 H18C 109.5 . .
H18A C18 H18C 109.5 . .
H18B C18 H18C 109.5 . .
C13 C19 H19A 109.5 . .
C13 C19 H19B 109.5 . .
H19A C19 H19B 109.5 . .
C13 C19 H19C 109.5 . .
H19A C19 H19C 109.5 . .
H19B C19 H19C 109.5 . .
C15 C20 H20A 109.5 . .
C15 C20 H20B 109.5 . .
H20A C20 H20B 109.5 . .
C15 C20 H20C 109.5 . .
H20A C20 H20C 109.5 . .
H20B C20 H20C 109.5 . .
N4 C21 C14 113.9(4) . .
N4 C21 H21A 108.8 . .
C14 C21 H21A 108.8 . .
N4 C21 H21B 108.8 . .
C14 C21 H21B 108.8 . .
H21A C21 H21B 107.7 . .
N6 C22 N4 112.5(5) . .
N6 C22 H22 123.7 . .
N4 C22 H22 123.7 . .
N5 C23 N6 115.2(6) . .
N5 C23 H23 122.4 . .
N6 C23 H23 122.4 . .
C16 C24 N7 118.7(6) . .
C16 C24 H24A 107.6 . .
N7 C24 H24A 107.6 . .
C16 C24 H24B 107.6 . .
N7 C24 H24B 107.6 . .
H24A C24 H24B 107.1 . .
N9 C25 N7 105.9(11) . .
N9 C25 H25 127.1 . .
N7 C25 H25 127.1 . .
N8 C26 N9 116.6(16) . .
N8 C26 H26 121.7 . .
N9 C26 H26 121.7 . .
C9 N1 N2 110.2(5) . .
C9 N1 C11 128.5(7) . .
N2 N1 C11 121.2(6) . .
C10 N2 N1 104.1(5) . .
C9 N3 C10 103.0(5) . .
C9 N3 Zn1 131.3(5) . .
C10 N3 Zn1 124.2(5) . .
C22 N4 N5 107.8(5) . .
C22 N4 C21 130.5(6) . .
N5 N4 C21 121.4(5) . .
C23 N5 N4 103.0(5) . .
C22 N6 C23 101.4(5) . .
C22 N6 Zn1 130.3(4) . 1_544
C23 N6 Zn1 128.1(5) . 1_544
N8 N7 C25 114.3(10) . .
N8 N7 C24 119.9(12) . .
C25 N7 C24 125.7(11) . .
N7 N8 C26 99.4(12) . .
C25 N9 C26 103.9(13) . .
C1 O2 Zn1 114.9(5) . .
C8 O3 Zn1 100.8(4) . 2_666
C8 O4 Zn1 79.2(4) . 2_666

loop_
_geom_bond_atom_site_label_1
_geom_bond_atom_site_label_2
_geom_bond_distance
_geom_bond_site_symmetry_2
Zn1 O2 1.966(4) .
Zn1 O3 2.005(4) 2_666
Zn1 N3 2.040(5) .
Zn1 N6 2.049(5) 1_566
Zn1 O4 2.490(4) 2_666
Zn1 C8 2.561(6) 2_666
C1 O1 1.242(7) .
C1 O2 1.281(7) .
C1 C2 1.509(9) .
C2 C7 1.370(7) .
C2 C3 1.396(7) .
C3 C4 1.364(8) .
C3 H3 0.9300 .
C4 C5 1.343(8) .
C4 H4 0.9300 .
C5 C6 1.373(7) .
C5 H5 0.9300 .
C6 C7 1.380(7) .
C6 H6 0.9300 .
C7 C8 1.506(8) .
C8 O4 1.228(6) .
C8 O3 1.262(7) .
C8 Zn1 2.561(6) 2_666
C9 N1 1.304(7) .
C9 N3 1.346(6) .
C9 H9 0.9300 .
C10 N2 1.315(7) .
C10 N3 1.371(7) .
C10 H10 0.9300 .
C11 N1 1.468(7) .
C11 C12 1.509(8) .
C11 H11A 0.9700 .
C11 H11B 0.9700 .
C12 C17 1.394(8) .
C12 C13 1.402(8) .
C13 C14 1.407(8) .
C13 C19 1.497(8) .
C14 C15 1.409(8) .
C14 C21 1.524(7) .
C15 C16 1.392(8) .
C15 C20 1.479(7) .
C16 C17 1.397(8) .
C16 C24 1.528(9) .
C17 C18 1.513(7) .
C18 H18A 0.9600 .
C18 H18B 0.9600 .
C18 H18C 0.9600 .
C19 H19A 0.9600 .
C19 H19B 0.9600 .
C19 H19C 0.9600 .
C20 H20A 0.9600 .
C20 H20B 0.9600 .
C20 H20C 0.9600 .
C21 N4 1.460(7) .
C21 H21A 0.9700 .
C21 H21B 0.9700 .
C22 N6 1.304(7) .
C22 N4 1.310(6) .
C22 H22 0.9300 .
C23 N5 1.296(7) .
C23 N6 1.339(7) .
C23 H23 0.9300 .
C24 N7 1.537(10) .
C24 H24A 0.9700 .
C24 H24B 0.9700 .
C25 N9 1.387(18) .
C25 N7 1.426(11) .
C25 H25 0.9300 .
C26 N8 1.387(14) .
C26 N9 1.406(18) .
C26 H26 0.9300 .
N1 N2 1.355(7) .
N4 N5 1.352(7) .
N6 Zn1 2.049(5) 1_544
N7 N8 1.385(11) .
O3 Zn1 2.005(4) 2_666
O4 Zn1 2.490(4) 2_666
O1W H1A 0.840(19) .

loop_
_geom_torsion_atom_site_label_1
_geom_torsion_atom_site_label_2
_geom_torsion_atom_site_label_3
_geom_torsion_atom_site_label_4
_geom_torsion
_geom_torsion_site_symmetry_1
_geom_torsion_site_symmetry_4
O1 C1 C2 C7 75.6(8) . .
O2 C1 C2 C7 -107.2(6) . .
O1 C1 C2 C3 -102.8(7) . .
O2 C1 C2 C3 74.5(7) . .
C7 C2 C3 C4 1.0(9) . .
C1 C2 C3 C4 179.5(6) . .
C2 C3 C4 C5 -2.0(9) . .
C3 C4 C5 C6 1.8(9) . .
C4 C5 C6 C7 -0.7(9) . .
C3 C2 C7 C6 0.1(8) . .
C1 C2 C7 C6 -178.3(6) . .
C3 C2 C7 C8 -176.8(5) . .
C1 C2 C7 C8 4.8(9) . .
C5 C6 C7 C2 -0.3(9) . .
C5 C6 C7 C8 176.9(5) . .
C2 C7 C8 O4 -164.8(5) . .
C6 C7 C8 O4 18.2(8) . .
C2 C7 C8 O3 17.8(8) . .
C6 C7 C8 O3 -159.1(5) . .
C2 C7 C8 Zn1 29(2) . 2_666
C6 C7 C8 Zn1 -148.0(17) . 2_666
N1 C11 C12 C17 -103.0(7) . .
N1 C11 C12 C13 80.1(8) . .
C17 C12 C13 C14 1.6(9) . .
C11 C12 C13 C14 178.4(5) . .
C17 C12 C13 C19 -175.9(6) . .
C11 C12 C13 C19 0.9(8) . .
C12 C13 C14 C15 -2.3(8) . .
C19 C13 C14 C15 175.3(5) . .
C12 C13 C14 C21 178.5(5) . .
C19 C13 C14 C21 -4.0(8) . .
C13 C14 C15 C16 -0.7(8) . .
C21 C14 C15 C16 178.6(5) . .
C13 C14 C15 C20 179.8(5) . .
C21 C14 C15 C20 -0.9(8) . .
C14 C15 C16 C17 4.5(9) . .
C20 C15 C16 C17 -176.0(6) . .
C14 C15 C16 C24 -171.1(6) . .
C20 C15 C16 C24 8.4(9) . .
C13 C12 C17 C16 2.0(9) . .
C11 C12 C17 C16 -174.7(6) . .
C13 C12 C17 C18 -178.4(5) . .
C11 C12 C17 C18 5.0(9) . .
C15 C16 C17 C12 -5.2(9) . .
C24 C16 C17 C12 170.3(6) . .
C15 C16 C17 C18 175.2(6) . .
C24 C16 C17 C18 -9.4(10) . .
C13 C14 C21 N4 97.3(6) . .
C15 C14 C21 N4 -82.0(7) . .
C15 C16 C24 N7 -79.3(10) . .
C17 C16 C24 N7 105.1(9) . .
N3 C9 N1 N2 0.2(7) . .
N3 C9 N1 C11 175.5(5) . .
C12 C11 N1 C9 -111.1(7) . .
C12 C11 N1 N2 63.7(8) . .
N3 C10 N2 N1 1.3(7) . .
C9 N1 N2 C10 -0.9(6) . .
C11 N1 N2 C10 -176.6(5) . .
N1 C9 N3 C10 0.5(6) . .
N1 C9 N3 Zn1 -165.2(4) . .
N2 C10 N3 C9 -1.2(7) . .
N2 C10 N3 Zn1 165.9(4) . .
O2 Zn1 N3 C9 -31.1(5) . .
O3 Zn1 N3 C9 87.5(5) 2_666 .
N6 Zn1 N3 C9 -137.0(5) 1_566 .
O4 Zn1 N3 C9 140.9(5) 2_666 .
C8 Zn1 N3 C9 115.7(5) 2_666 .
O2 Zn1 N3 C10 165.7(4) . .
O3 Zn1 N3 C10 -75.7(5) 2_666 .
N6 Zn1 N3 C10 59.8(5) 1_566 .
O4 Zn1 N3 C10 -22.2(4) 2_666 .
C8 Zn1 N3 C10 -47.5(5) 2_666 .
N6 C22 N4 N5 1.3(7) . .
N6 C22 N4 C21 176.0(5) . .
C14 C21 N4 C22 126.8(6) . .
C14 C21 N4 N5 -59.1(8) . .
N6 C23 N5 N4 0.5(8) . .
C22 N4 N5 C23 -1.0(7) . .
C21 N4 N5 C23 -176.3(5) . .
N4 C22 N6 C23 -0.9(7) . .
N4 C22 N6 Zn1 -175.6(4) . 1_544
N5 C23 N6 C22 0.3(8) . .
N5 C23 N6 Zn1 175.1(5) . 1_544
N9 C25 N7 N8 -1.2(12) . .
N9 C25 N7 C24 175.7(9) . .
C16 C24 N7 N8 -65.0(11) . .
C16 C24 N7 C25 118.4(9) . .
C25 N7 N8 C26 1.0(10) . .
C24 N7 N8 C26 -176.0(7) . .
N9 C26 N8 N7 -0.6(13) . .
N7 C25 N9 C26 0.7(14) . .
N8 C26 N9 C25 -0.1(16) . .
O1 C1 O2 Zn1 -12.2(7) . .
C2 C1 O2 Zn1 170.6(4) . .
O3 Zn1 O2 C1 -69.3(4) 2_666 .
N3 Zn1 O2 C1 54.1(4) . .
N6 Zn1 O2 C1 169.3(4) 1_566 .
O4 Zn1 O2 C1 -107.3(5) 2_666 .
C8 Zn1 O2 C1 -80.9(5) 2_666 .
O4 C8 O3 Zn1 -0.3(7) . 2_666
C7 C8 O3 Zn1 177.0(4) . 2_666
O3 C8 O4 Zn1 0.2(6) . 2_666
C7 C8 O4 Zn1 -177.0(5) . 2_666
